data_7053302
loop_
_publ_author_name
'Strasser, Christoph E.'
'Cronje, Stephanie'
'Raubenheimer, Helgard G.'

_publ_section_title
;
 Fischer-type tungsten acyl (carbeniate), carbene and carbyne complexes
 bearing C5-attached thiazolyl substituents: interaction with gold(i)
 fragments
;
_journal_issue 3
_journal_name_full 'New Journal of Chemistry'
_journal_page_first 458
_journal_paper_doi 10.1039/b9nj00413k
_journal_volume 34
_journal_year 2010
_chemical_formula_moiety 'C14 H11 N2 O6 S W, C4 H12 N'
_chemical_formula_sum 'C18 H23 N3 O6 S W'
_chemical_formula_weight 593.30
_chemical_melting_point 418
_chemical_name_common
;{[2-(1-piperidinyl)thiophen-5-yl]carbonyl}pentacarbonyl-
tungstate(-I) tetramethylammonium salt
;
_chemical_name_systematic
;tetramethylammonium pentacarbonyl{[2-(1-piperidinyl)thiazol-
5-yl]carbonyl}tungstate(1-)
;
_space_group_IT_number 15
_symmetry_cell_setting monoclinic
_symmetry_Int_Tables_number 15
_symmetry_space_group_name_Hall '-C 2yc'
_symmetry_space_group_name_H-M 'C 1 2/c 1'
_atom_sites_solution_hydrogens geom
_atom_sites_solution_primary direct
_atom_sites_solution_secondary difmap
_audit_creation_method SHELXL-97
_cell_angle_alpha 90.00
_cell_angle_beta 92.674(2)
_cell_angle_gamma 90.00
_cell_formula_units_Z 8
_cell_length_a 22.688(4)
_cell_length_b 9.0983(15)
_cell_length_c 21.294(3)
_cell_measurement_reflns_used 7210
_cell_measurement_temperature 100(2)
_cell_measurement_theta_max 26.421
_cell_measurement_theta_min 2.565
_cell_volume 4390.8(12)
_computing_cell_refinement 'SAINT (Bruker, 2003)'
_computing_data_collection 'SMART (Bruker, 2002)'
_computing_data_reduction SAINT
_computing_molecular_graphics 'X-Seed (Barbour, 2001; Atwood & Barbour, 2003)'
_computing_publication_material X-Seed
_computing_structure_refinement 'SHELXL-97 (Sheldrick, 2008)'
_computing_structure_solution 'SHELXS-97 (Sheldrick, 2008)'
_diffrn_ambient_temperature 100(2)
_diffrn_measured_fraction_theta_full 0.997
_diffrn_measured_fraction_theta_max 0.986
_diffrn_measurement_device_type 'Bruker APEX CCD area detector'
_diffrn_measurement_method \w-scans
_diffrn_radiation_monochromator graphite
_diffrn_radiation_source 'fine-focus sealed tube'
_diffrn_radiation_type MoK\a
_diffrn_radiation_wavelength 0.71073
_diffrn_reflns_av_R_equivalents 0.0351
_diffrn_reflns_av_sigmaI/netI 0.0404
_diffrn_reflns_limit_h_max 28
_diffrn_reflns_limit_h_min -28
_diffrn_reflns_limit_k_max 11
_diffrn_reflns_limit_k_min -8
_diffrn_reflns_limit_l_max 26
_diffrn_reflns_limit_l_min -24
_diffrn_reflns_number 12017
_diffrn_reflns_theta_full 26.00
_diffrn_reflns_theta_max 26.42
_diffrn_reflns_theta_min 1.80
_diffrn_standards_number 0
_exptl_absorpt_coefficient_mu 5.395
_exptl_absorpt_correction_T_max 0.497
_exptl_absorpt_correction_T_min 0.314
_exptl_absorpt_correction_type multi-scan
_exptl_absorpt_process_details 'SADABS (Bruker, 2002)'
_exptl_crystal_colour orange
_exptl_crystal_density_diffrn 1.795
_exptl_crystal_density_method 'not measured'
_exptl_crystal_description prism
_exptl_crystal_F_000 2320
_exptl_crystal_size_max 0.19
_exptl_crystal_size_mid 0.15
_exptl_crystal_size_min 0.13
_refine_diff_density_max 3.448
_refine_diff_density_min -3.509
_refine_diff_density_rms 0.240
_refine_ls_extinction_method none
_refine_ls_goodness_of_fit_ref 1.080
_refine_ls_hydrogen_treatment constr
_refine_ls_matrix_type full
_refine_ls_number_parameters 266
_refine_ls_number_reflns 4456
_refine_ls_number_restraints 0
_refine_ls_restrained_S_all 1.080
_refine_ls_R_factor_all 0.0415
_refine_ls_R_factor_gt 0.0387
_refine_ls_shift/su_max 0.001
_refine_ls_shift/su_mean 0.000
_refine_ls_structure_factor_coef Fsqd
_refine_ls_weighting_details 'calc w=1/[\s^2^(Fo^2^)+(0.0687P)^2^+2.0417P] where P=(Fo^2^+2Fc^2^)/3'
_refine_ls_weighting_scheme calc
_refine_ls_wR_factor_gt 0.0974
_refine_ls_wR_factor_ref 0.1000
_reflns_number_gt 4102
_reflns_number_total 4456
_reflns_threshold_expression I>2\s(I)
_cod_data_source_file b9nj00413k.txt
_cod_data_source_block Compound-1a
_cod_original_cell_volume 4390.7(12)
_cod_original_sg_symbol_H-M 'C 2/c'
_cod_database_code 7053302

loop_
_symmetry_equiv_pos_as_xyz
'x, y, z'
'-x, y, -z+1/2'
'x+1/2, y+1/2, z'
'-x+1/2, y+1/2, -z+1/2'
'-x, -y, -z'
'x, -y, z-1/2'
'-x+1/2, -y+1/2, -z'
'x+1/2, -y+1/2, z-1/2'

loop_
_atom_site_label
_atom_site_type_symbol
_atom_site_fract_x
_atom_site_fract_y
_atom_site_fract_z
_atom_site_U_iso_or_equiv
_atom_site_adp_type
_atom_site_occupancy
_atom_site_symmetry_multiplicity
_atom_site_calc_flag
_atom_site_refinement_flags
W1 W 0.103346(6) 0.27625(2) 0.843944(7) 0.01431(10) Uani 1 1 d .
S1 S 0.25443(4) 0.65280(12) 0.89449(5) 0.0158(2) Uani 1 1 d .
O1 O 0.16250(14) 0.5706(4) 0.80964(15) 0.0315(8) Uani 1 1 d .
O3 O 0.0931(2) 0.2709(4) 0.99218(19) 0.0302(9) Uani 1 1 d .
O4 O 0.21413(13) 0.0613(4) 0.85100(15) 0.0278(8) Uani 1 1 d .
O2 O 0.00483(16) 0.0332(5) 0.82941(17) 0.0316(9) Uani 1 1 d .
O5 O 0.1152(2) 0.2772(4) 0.6958(2) 0.0349(10) Uani 1 1 d .
O6 O 0.00717(16) 0.5294(4) 0.82760(16) 0.0337(9) Uani 1 1 d .
N1 N 0.28155(15) 0.4625(4) 0.98220(16) 0.0166(8) Uani 1 1 d .
N2 N 0.34508(15) 0.6689(4) 0.98061(16) 0.0170(7) Uani 1 1 d .
N3 N 0.13317(17) 0.7960(4) 0.68720(18) 0.0157(8) Uani 1 1 d .
C1 C 0.16559(19) 0.4690(5) 0.8491(2) 0.0173(9) Uani 1 1 d .
C3 C 0.0971(2) 0.2745(5) 0.9392(3) 0.0197(11) Uani 1 1 d .
C4 C 0.17320(19) 0.1365(5) 0.8498(2) 0.0190(9) Uani 1 1 d .
C2 C 0.0418(2) 0.1205(6) 0.8345(2) 0.0195(9) Uani 1 1 d .
C5 C 0.1113(2) 0.2782(5) 0.7488(3) 0.0229(11) Uani 1 1 d .
C6 C 0.0414(2) 0.4361(6) 0.8338(2) 0.0208(10) Uani 1 1 d .
C10 C 0.21284(17) 0.4904(5) 0.89763(18) 0.0153(8) Uani 1 1 d .
C11 C 0.23444(16) 0.4075(5) 0.94703(18) 0.0150(8) Uani 1 1 d .
H11 H 0.2175 0.3152 0.9566 0.018 Uiso 1 1 calc R
C12 C 0.29706(16) 0.5911(5) 0.95946(18) 0.0156(8) Uani 1 1 d .
C13 C 0.37308(18) 0.6306(5) 1.0417(2) 0.0205(9) Uani 1 1 d .
H13B H 0.3686 0.5239 1.0492 0.025 Uiso 1 1 calc R
H13A H 0.3532 0.6838 1.0753 0.025 Uiso 1 1 calc R
C14 C 0.4383(2) 0.6703(6) 1.0441(2) 0.0263(10) Uani 1 1 d .
H14B H 0.4593 0.6065 1.0148 0.032 Uiso 1 1 calc R
H14A H 0.4555 0.6535 1.0871 0.032 Uiso 1 1 calc R
C15 C 0.4463(2) 0.8312(6) 1.0259(2) 0.0265(10) Uani 1 1 d .
H15A H 0.4276 0.8954 1.0568 0.032 Uiso 1 1 calc R
H15B H 0.4889 0.8552 1.0264 0.032 Uiso 1 1 calc R
C16 C 0.41853(19) 0.8585(6) 0.9607(2) 0.0234(10) Uani 1 1 d .
H16A H 0.4233 0.9631 0.9494 0.028 Uiso 1 1 calc R
H16B H 0.4388 0.7980 0.9296 0.028 Uiso 1 1 calc R
C17 C 0.35363(19) 0.8198(5) 0.9590(2) 0.0178(9) Uani 1 1 d .
H17A H 0.3326 0.8885 0.9862 0.021 Uiso 1 1 calc R
H17B H 0.3368 0.8303 0.9155 0.021 Uiso 1 1 calc R
C20 C 0.19039(19) 0.8454(6) 0.7166(2) 0.0262(10) Uani 1 1 d .
H20A H 0.2211 0.8383 0.6859 0.039 Uiso 1 1 calc R
H20B H 0.2009 0.7830 0.7529 0.039 Uiso 1 1 calc R
H20C H 0.1869 0.9477 0.7304 0.039 Uiso 1 1 calc R
C21 C 0.0863(2) 0.8082(6) 0.7349(2) 0.0247(10) Uani 1 1 d .
H21A H 0.0837 0.9103 0.7492 0.037 Uiso 1 1 calc R
H21B H 0.0965 0.7444 0.7709 0.037 Uiso 1 1 calc R
H21C H 0.0481 0.7778 0.7156 0.037 Uiso 1 1 calc R
C22 C 0.1385(2) 0.6407(5) 0.6660(2) 0.0247(10) Uani 1 1 d .
H22A H 0.1004 0.6074 0.6475 0.037 Uiso 1 1 calc R
H22B H 0.1499 0.5784 0.7020 0.037 Uiso 1 1 calc R
H22C H 0.1685 0.6342 0.6345 0.037 Uiso 1 1 calc R
C23 C 0.11646(19) 0.8921(6) 0.6320(2) 0.0245(10) Uani 1 1 d .
H23A H 0.1454 0.8804 0.5997 0.037 Uiso 1 1 calc R
H23B H 0.1157 0.9950 0.6456 0.037 Uiso 1 1 calc R
H23C H 0.0773 0.8639 0.6147 0.037 Uiso 1 1 calc R

loop_
_atom_site_aniso_label
_atom_site_aniso_U_11
_atom_site_aniso_U_22
_atom_site_aniso_U_33
_atom_site_aniso_U_23
_atom_site_aniso_U_13
_atom_site_aniso_U_12
W1 0.01248(13) 0.01910(16) 0.01183(14) -0.00016(6) 0.00567(8) -0.00120(6)
S1 0.0151(5) 0.0172(5) 0.0154(5) 0.0016(4) 0.0037(4) -0.0013(4)
O1 0.0306(17) 0.033(2) 0.0301(18) 0.0159(16) -0.0076(14) -0.0095(16)
O3 0.037(2) 0.038(2) 0.016(2) 0.0029(14) 0.0101(17) 0.0083(16)
O4 0.0198(16) 0.035(2) 0.0295(18) -0.0037(16) 0.0086(13) 0.0035(15)
O2 0.0248(18) 0.037(2) 0.033(2) 0.0001(17) 0.0028(15) -0.0108(17)
O5 0.053(3) 0.036(3) 0.016(2) 0.0007(14) 0.0078(19) -0.0010(17)
O6 0.0288(18) 0.041(2) 0.031(2) -0.0007(17) 0.0019(15) 0.0150(18)
N1 0.0130(16) 0.022(2) 0.0153(17) -0.0011(15) 0.0050(13) 0.0001(15)
N2 0.0159(17) 0.021(2) 0.0144(17) 0.0031(15) 0.0019(13) -0.0021(15)
N3 0.0153(18) 0.019(2) 0.0132(19) 0.0018(14) 0.0074(14) 0.0009(14)
C1 0.016(2) 0.021(2) 0.014(2) 0.0002(17) 0.0044(16) 0.0016(18)
C3 0.014(2) 0.023(3) 0.022(3) 0.0027(18) 0.007(2) 0.0052(17)
C4 0.016(2) 0.022(2) 0.020(2) -0.0044(18) 0.0054(17) -0.0049(19)
C2 0.016(2) 0.021(2) 0.022(2) 0.0019(19) 0.0053(17) -0.0035(19)
C5 0.020(3) 0.026(3) 0.023(3) 0.0004(18) 0.003(2) -0.0010(18)
C6 0.020(2) 0.027(3) 0.015(2) 0.0015(19) 0.0002(17) -0.003(2)
C10 0.0152(19) 0.019(2) 0.0124(19) -0.0024(16) 0.0082(15) -0.0030(16)
C11 0.0135(18) 0.017(2) 0.016(2) -0.0001(16) 0.0085(15) -0.0005(16)
C12 0.0141(19) 0.020(2) 0.0132(19) 0.0008(17) 0.0075(15) 0.0040(16)
C13 0.016(2) 0.023(2) 0.023(2) 0.0030(19) 0.0011(17) -0.0006(18)
C14 0.017(2) 0.029(3) 0.032(3) 0.004(2) -0.0004(19) -0.002(2)
C15 0.021(2) 0.032(3) 0.027(3) -0.002(2) -0.0010(19) -0.007(2)
C16 0.020(2) 0.031(3) 0.020(2) 0.000(2) 0.0073(17) -0.005(2)
C17 0.018(2) 0.020(2) 0.016(2) -0.0010(18) 0.0058(16) -0.0021(18)
C20 0.023(2) 0.034(3) 0.023(2) 0.005(2) 0.0058(18) -0.005(2)
C21 0.022(2) 0.036(3) 0.017(2) 0.008(2) 0.0150(19) 0.005(2)
C22 0.025(2) 0.020(2) 0.029(3) -0.004(2) 0.0043(19) -0.0005(19)
C23 0.026(2) 0.030(3) 0.018(2) 0.005(2) 0.0116(18) 0.002(2)

loop_
_atom_type_symbol
_atom_type_description
_atom_type_scat_dispersion_real
_atom_type_scat_dispersion_imag
_atom_type_scat_source
C C 0.0033 0.0016 'International Tables Vol C Tables 4.2.6.8 and 6.1.1.4'
H H 0.0000 0.0000 'International Tables Vol C Tables 4.2.6.8 and 6.1.1.4'
N N 0.0061 0.0033 'International Tables Vol C Tables 4.2.6.8 and 6.1.1.4'
O O 0.0106 0.0060 'International Tables Vol C Tables 4.2.6.8 and 6.1.1.4'
S S 0.1246 0.1234 'International Tables Vol C Tables 4.2.6.8 and 6.1.1.4'
W W -0.8490 6.8722 'International Tables Vol C Tables 4.2.6.8 and 6.1.1.4'

loop_
_geom_angle_atom_site_label_1
_geom_angle_atom_site_label_2
_geom_angle_atom_site_label_3
_geom_angle
C2 W1 C6 91.1(2)
C2 W1 C4 95.9(2)
C6 W1 C4 172.22(18)
C2 W1 C3 90.8(2)
C6 W1 C3 91.81(18)
C4 W1 C3 91.44(18)
C2 W1 C5 90.0(2)
C6 W1 C5 88.88(19)
C4 W1 C5 87.78(19)
C3 W1 C5 178.96(17)
C2 W1 C1 173.60(17)
C6 W1 C1 82.9(2)
C4 W1 C1 89.93(17)
C3 W1 C1 91.75(18)
C5 W1 C1 87.56(18)
C12 S1 C10 88.8(2)
C12 N1 C11 109.7(4)
C12 N2 C13 118.6(4)
C12 N2 C17 120.0(3)
C13 N2 C17 116.4(4)
C20 N3 C22 109.5(4)
C20 N3 C23 109.7(3)
C22 N3 C23 109.7(4)
C20 N3 C21 108.9(4)
C22 N3 C21 110.1(4)
C23 N3 C21 108.9(3)
O1 C1 C10 113.1(4)
O1 C1 W1 121.9(3)
C10 C1 W1 125.0(3)
O3 C3 W1 178.7(5)
O4 C4 W1 176.7(4)
O2 C2 W1 178.0(4)
O5 C5 W1 178.9(5)
O6 C6 W1 178.3(4)
C11 C10 C1 133.9(4)
C11 C10 S1 108.6(3)
C1 C10 S1 117.5(3)
C10 C11 N1 117.5(4)
C10 C11 H11 121.3
N1 C11 H11 121.3
N1 C12 N2 124.3(4)
N1 C12 S1 115.4(3)
N2 C12 S1 120.1(3)
N2 C13 C14 110.8(4)
N2 C13 H13B 109.5
C14 C13 H13B 109.5
N2 C13 H13A 109.5
C14 C13 H13A 109.5
H13B C13 H13A 108.1
C13 C14 C15 110.3(4)
C13 C14 H14B 109.6
C15 C14 H14B 109.6
C13 C14 H14A 109.6
C15 C14 H14A 109.6
H14B C14 H14A 108.1
C16 C15 C14 109.8(4)
C16 C15 H15A 109.7
C14 C15 H15A 109.7
C16 C15 H15B 109.7
C14 C15 H15B 109.7
H15A C15 H15B 108.2
C17 C16 C15 110.3(4)
C17 C16 H16A 109.6
C15 C16 H16A 109.6
C17 C16 H16B 109.6
C15 C16 H16B 109.6
H16A C16 H16B 108.1
N2 C17 C16 110.7(4)
N2 C17 H17A 109.5
C16 C17 H17A 109.5
N2 C17 H17B 109.5
C16 C17 H17B 109.5
H17A C17 H17B 108.1
N3 C20 H20A 109.5
N3 C20 H20B 109.5
H20A C20 H20B 109.5
N3 C20 H20C 109.5
H20A C20 H20C 109.5
H20B C20 H20C 109.5
N3 C21 H21A 109.5
N3 C21 H21B 109.5
H21A C21 H21B 109.5
N3 C21 H21C 109.5
H21A C21 H21C 109.5
H21B C21 H21C 109.5
N3 C22 H22A 109.5
N3 C22 H22B 109.5
H22A C22 H22B 109.5
N3 C22 H22C 109.5
H22A C22 H22C 109.5
H22B C22 H22C 109.5
N3 C23 H23A 109.5
N3 C23 H23B 109.5
H23A C23 H23B 109.5
N3 C23 H23C 109.5
H23A C23 H23C 109.5
H23B C23 H23C 109.5

loop_
_geom_bond_atom_site_label_1
_geom_bond_atom_site_label_2
_geom_bond_distance
W1 C2 1.994(5)
W1 C6 2.027(5)
W1 C4 2.031(5)
W1 C3 2.040(6)
W1 C5 2.042(6)
W1 C1 2.251(5)
S1 C12 1.743(4)
S1 C10 1.756(4)
O1 C1 1.248(5)
O3 C3 1.137(7)
O4 C4 1.152(6)
O2 C2 1.156(6)
O5 C5 1.136(7)
O6 C6 1.154(6)
N1 C12 1.320(6)
N1 C11 1.371(5)
N2 C12 1.358(5)
N2 C13 1.462(5)
N2 C17 1.464(6)
N3 C20 1.484(6)
N3 C22 1.490(6)
N3 C23 1.499(6)
N3 C21 1.509(5)
C1 C10 1.467(6)
C10 C11 1.367(6)
C11 H11 0.9500
C13 C14 1.521(6)
C13 H13B 0.9900
C13 H13A 0.9900
C14 C15 1.528(7)
C14 H14B 0.9900
C14 H14A 0.9900
C15 C16 1.518(6)
C15 H15A 0.9900
C15 H15B 0.9900
C16 C17 1.513(6)
C16 H16A 0.9900
C16 H16B 0.9900
C17 H17A 0.9900
C17 H17B 0.9900
C20 H20A 0.9800
C20 H20B 0.9800
C20 H20C 0.9800
C21 H21A 0.9800
C21 H21B 0.9800
C21 H21C 0.9800
C22 H22A 0.9800
C22 H22B 0.9800
C22 H22C 0.9800
C23 H23A 0.9800
C23 H23B 0.9800
C23 H23C 0.9800

loop_
_geom_torsion_atom_site_label_1
_geom_torsion_atom_site_label_2
_geom_torsion_atom_site_label_3
_geom_torsion_atom_site_label_4
_geom_torsion
C6 W1 C1 O1 -48.8(4)
C4 W1 C1 O1 128.1(4)
C3 W1 C1 O1 -140.4(4)
C5 W1 C1 O1 40.4(4)
C6 W1 C1 C10 130.8(4)
C4 W1 C1 C10 -52.2(4)
C3 W1 C1 C10 39.2(4)
C5 W1 C1 C10 -140.0(4)
O1 C1 C10 C11 -176.0(4)
W1 C1 C10 C11 4.4(7)
O1 C1 C10 S1 2.2(5)
W1 C1 C10 S1 -177.5(2)
C12 S1 C10 C11 0.6(3)
C12 S1 C10 C1 -178.0(3)
C1 C10 C11 N1 177.9(4)
S1 C10 C11 N1 -0.4(4)
C12 N1 C11 C10 -0.2(5)
C11 N1 C12 N2 -174.5(4)
C11 N1 C12 S1 0.7(4)
C13 N2 C12 N1 -16.6(6)
C17 N2 C12 N1 -170.8(4)
C13 N2 C12 S1 168.4(3)
C17 N2 C12 S1 14.2(5)
C10 S1 C12 N1 -0.8(3)
C10 S1 C12 N2 174.7(3)
C12 N2 C13 C14 152.6(4)
C17 N2 C13 C14 -52.3(5)
N2 C13 C14 C15 53.3(5)
C13 C14 C15 C16 -57.7(5)
C14 C15 C16 C17 58.4(5)
C12 N2 C17 C16 -152.3(4)
C13 N2 C17 C16 52.9(5)
C15 C16 C17 N2 -54.6(5)
